data_7250278
loop_
_publ_author_name
'Gil, Yolimar'
'Maldonado, Mar\'ia Jos\'e'
'Costa de Santana, Ricardo'
'Vega, Andres'
'Fuentealba, Pablo'
'Aravena, Daniel'

_publ_section_title
;
 Improvement of electronic structure calculations for the interpretation
 of emission spectrum of NdIII complexes
;
_journal_name_full 'Physical Chemistry Chemical Physics'
_journal_paper_doi 10.1039/D5CP00508F
_journal_year 2025
_chemical_formula_moiety 'C21 H18 N9 Nd S3'
_chemical_formula_sum 'C21 H18 N9 Nd S3'
_chemical_formula_weight 636.86
_space_group_crystal_system triclinic
_space_group_IT_number 2
_space_group_name_Hall '-P 1'
_space_group_name_H-M_alt 'P -1'
_atom_sites_solution_hydrogens geom
_audit_creation_method SHELXL-2014/7
_audit_update_record
;
2025-02-03 deposited with the CCDC.	2025-04-10 downloaded from the CCDC.
;
_cell_angle_alpha 100.9910(10)
_cell_angle_beta 98.0390(10)
_cell_angle_gamma 103.8630(10)
_cell_formula_units_Z 2
_cell_length_a 7.9319(4)
_cell_length_b 12.9305(7)
_cell_length_c 13.0436(7)
_cell_measurement_reflns_used 9020
_cell_measurement_temperature 296(2)
_cell_measurement_theta_max 30.06
_cell_measurement_theta_min 2.70
_cell_volume 1250.61(11)
_computing_cell_refinement 'Bruker SMART'
_computing_data_collection 'Bruker SMART'
_computing_data_reduction 'Bruker SAINT'
_computing_molecular_graphics 'Bruker SHELXTL'
_computing_publication_material 'Bruker SHELXTL'
_computing_structure_refinement 'SHELXL-2014/7 (Sheldrick, 2014)'
_computing_structure_solution 'Bruker SHELXTL'
_diffrn_ambient_temperature 296(2)
_diffrn_measured_fraction_theta_full 0.997
_diffrn_measured_fraction_theta_max 0.997
_diffrn_measurement_device_type 'CCD area detector'
_diffrn_measurement_method 'phi and omega scans'
_diffrn_radiation_type MoK\a
_diffrn_radiation_wavelength 0.71073
_diffrn_reflns_av_R_equivalents 0.0104
_diffrn_reflns_av_unetI/netI 0.0146
_diffrn_reflns_Laue_measured_fraction_full 0.997
_diffrn_reflns_Laue_measured_fraction_max 0.997
_diffrn_reflns_limit_h_max 9
_diffrn_reflns_limit_h_min -9
_diffrn_reflns_limit_k_max 15
_diffrn_reflns_limit_k_min -15
_diffrn_reflns_limit_l_max 16
_diffrn_reflns_limit_l_min -16
_diffrn_reflns_number 9800
_diffrn_reflns_point_group_measured_fraction_full 0.997
_diffrn_reflns_point_group_measured_fraction_max 0.997
_diffrn_reflns_theta_full 25.242
_diffrn_reflns_theta_max 25.998
_diffrn_reflns_theta_min 1.621
_diffrn_source 'sealed tube'
_exptl_absorpt_coefficient_mu 2.355
_exptl_absorpt_correction_T_max 0.7461
_exptl_absorpt_correction_T_min 0.6096
_exptl_absorpt_correction_type empirical
_exptl_absorpt_process_details 'SADABS (Bruker, 2012)'
_exptl_crystal_colour colorless
_exptl_crystal_density_diffrn 1.691
_exptl_crystal_description needle
_exptl_crystal_F_000 630
_exptl_crystal_size_max 0.108
_exptl_crystal_size_mid 0.061
_exptl_crystal_size_min 0.048
_refine_diff_density_max 0.623
_refine_diff_density_min -0.473
_refine_diff_density_rms 0.052
_refine_ls_extinction_method none
_refine_ls_goodness_of_fit_ref 1.030
_refine_ls_hydrogen_treatment constr
_refine_ls_matrix_type full
_refine_ls_number_parameters 307
_refine_ls_number_reflns 4900
_refine_ls_number_restraints 0
_refine_ls_restrained_S_all 1.030
_refine_ls_R_factor_all 0.0199
_refine_ls_R_factor_gt 0.0180
_refine_ls_shift/su_max 0.003
_refine_ls_shift/su_mean 0.000
_refine_ls_structure_factor_coef Fsqd
_refine_ls_weighting_details 'w=1/[\s^2^(Fo^2^)+(0.0204P)^2^+0.8103P] where P=(Fo^2^+2Fc^2^)/3'
_refine_ls_weighting_scheme calc
_refine_ls_wR_factor_gt 0.0425
_refine_ls_wR_factor_ref 0.0434
_reflns_Friedel_coverage 0.000
_reflns_number_gt 4634
_reflns_number_total 4900
_reflns_threshold_expression 'I > 2\s(I)'
_cod_data_source_file d5cp00508f2.cif
_cod_data_source_block SCD21_P29_P-1
_cod_database_code 7250278
_shelx_shelxl_version_number 2014/7
_shelx_space_group_comment
;
The symmetry employed for this shelxl refinement is uniquely defined
by the following loop, which should always be used as a source of
symmetry information in preference to the above space-group names.
They are only intended as comments.
;
_shelx_estimated_absorpt_t_min 0.785
_shelx_estimated_absorpt_t_max 0.895

loop_
_space_group_symop_operation_xyz
'x, y, z'
'-x, -y, -z'

loop_
_atom_site_label
_atom_site_type_symbol
_atom_site_fract_x
_atom_site_fract_y
_atom_site_fract_z
_atom_site_U_iso_or_equiv
_atom_site_adp_type
_atom_site_occupancy
_atom_site_site_symmetry_order
_atom_site_calc_flag
_atom_site_refinement_flags_posn
_atom_site_refinement_flags_adp
_atom_site_refinement_flags_occupancy
_atom_site_disorder_assembly
_atom_site_disorder_group
Nd1 Nd 0.68254(2) 0.74783(2) 0.71853(2) 0.03029(4) Uani 1 1 d . . . . .
S1 S 0.56351(10) 1.10961(5) 0.89083(6) 0.06016(19) Uani 1 1 d . . . . .
S2 S 0.93398(13) 0.71096(7) 0.38283(6) 0.0724(2) Uani 1 1 d . . . . .
S3 S 0.87354(13) 0.44418(10) 0.83522(9) 0.0959(4) Uani 1 1 d . . . . .
N1 N 0.6616(2) 0.70493(15) 0.90866(15) 0.0377(4) Uani 1 1 d . . . . .
N2 N 0.9687(2) 0.80879(17) 0.86641(16) 0.0424(4) Uani 1 1 d . . . . .
N3 N 0.9178(2) 0.93896(15) 0.73129(15) 0.0393(4) Uani 1 1 d . . . . .
N4 N 0.6450(2) 0.85596(15) 0.56466(14) 0.0366(4) Uani 1 1 d . . . . .
N5 N 0.4223(3) 0.66108(16) 0.55480(17) 0.0472(5) Uani 1 1 d . . . . .
N6 N 0.3732(2) 0.63869(16) 0.75193(18) 0.0449(5) Uani 1 1 d . . . . .
N7 N 0.5720(3) 0.89732(18) 0.80824(19) 0.0535(5) Uani 1 1 d . . . . .
N8 N 0.8848(3) 0.71797(19) 0.58999(19) 0.0521(5) Uani 1 1 d . . . . .
N9 N 0.7112(3) 0.55892(18) 0.7147(2) 0.0586(6) Uani 1 1 d . . . . .
C1 C 0.8061(3) 0.7306(2) 0.98488(19) 0.0436(5) Uani 1 1 d . . . . .
C2 C 0.9708(3) 0.7889(2) 0.95792(19) 0.0478(6) Uani 1 1 d . . . . .
H2 H 1.0761 0.8112 1.0078 0.057 Uiso 1 1 calc R U . . .
C3 C 1.1257(3) 0.8822(2) 0.8465(2) 0.0539(7) Uani 1 1 d . . . . .
H3A H 1.1678 0.8458 0.7872 0.065 Uiso 1 1 calc R U . . .
H3B H 1.2199 0.9056 0.9089 0.065 Uiso 1 1 calc R U . . .
C4 C 1.0684(3) 0.9793(2) 0.8208(2) 0.0537(7) Uani 1 1 d . . . . .
H4A H 1.0345 1.0184 0.8823 0.064 Uiso 1 1 calc R U . . .
H4B H 1.1653 1.0293 0.8022 0.064 Uiso 1 1 calc R U . . .
C5 C 0.9042(3) 0.99417(19) 0.6620(2) 0.0438(5) Uani 1 1 d . . . . .
H5 H 0.9846 1.0621 0.6707 0.053 Uiso 1 1 calc R U . . .
C6 C 0.7614(3) 0.95087(19) 0.56779(19) 0.0411(5) Uani 1 1 d . . . . .
C7 C 0.7539(4) 1.0043(2) 0.4849(2) 0.0535(6) Uani 1 1 d . . . . .
H7 H 0.8346 1.0714 0.4901 0.064 Uiso 1 1 calc R U . . .
C8 C 0.6252(4) 0.9561(3) 0.3954(2) 0.0618(8) Uani 1 1 d . . . . .
H8 H 0.6167 0.9905 0.3393 0.074 Uiso 1 1 calc R U . . .
C9 C 0.5089(4) 0.8565(3) 0.3892(2) 0.0579(7) Uani 1 1 d . . . . .
H9 H 0.4234 0.8215 0.3281 0.070 Uiso 1 1 calc R U . . .
C10 C 0.5214(3) 0.8089(2) 0.47602(19) 0.0439(5) Uani 1 1 d . . . . .
C11 C 0.3983(3) 0.7047(2) 0.4770(2) 0.0499(6) Uani 1 1 d . . . . .
H11 H 0.3031 0.6709 0.4207 0.060 Uiso 1 1 calc R U . . .
C12 C 0.2878(4) 0.5649(2) 0.5622(2) 0.0609(8) Uani 1 1 d . . . . .
H12A H 0.3387 0.5041 0.5649 0.073 Uiso 1 1 calc R U . . .
H12B H 0.1917 0.5431 0.5009 0.073 Uiso 1 1 calc R U . . .
C13 C 0.2208(3) 0.5964(2) 0.6629(3) 0.0584(7) Uani 1 1 d . . . . .
H13A H 0.1594 0.6521 0.6570 0.070 Uiso 1 1 calc R U . . .
H13B H 0.1386 0.5331 0.6748 0.070 Uiso 1 1 calc R U . . .
C14 C 0.3558(3) 0.6189(2) 0.8413(2) 0.0516(6) Uani 1 1 d . . . . .
H14 H 0.2455 0.5816 0.8509 0.062 Uiso 1 1 calc R U . . .
C15 C 0.5072(3) 0.65384(19) 0.9299(2) 0.0446(6) Uani 1 1 d . . . . .
C16 C 0.4933(4) 0.6309(2) 1.0289(2) 0.0598(7) Uani 1 1 d . . . . .
H16 H 0.3839 0.5966 1.0421 0.072 Uiso 1 1 calc R U . . .
C17 C 0.6415(5) 0.6592(2) 1.1065(2) 0.0655(8) Uani 1 1 d . . . . .
H17 H 0.6339 0.6453 1.1734 0.079 Uiso 1 1 calc R U . . .
C18 C 0.8018(4) 0.7082(2) 1.0849(2) 0.0582(7) Uani 1 1 d . . . . .
H18 H 0.9051 0.7260 1.1358 0.070 Uiso 1 1 calc R U . . .
C19 C 0.5707(3) 0.9854(2) 0.84386(19) 0.0393(5) Uani 1 1 d . . . . .
C20 C 0.9047(3) 0.71563(18) 0.5038(2) 0.0414(5) Uani 1 1 d . . . . .
C21 C 0.7776(3) 0.5107(2) 0.7646(2) 0.0469(6) Uani 1 1 d . . . . .

loop_
_atom_site_aniso_label
_atom_site_aniso_U_11
_atom_site_aniso_U_22
_atom_site_aniso_U_33
_atom_site_aniso_U_23
_atom_site_aniso_U_13
_atom_site_aniso_U_12
Nd1 0.02840(6) 0.02903(6) 0.03161(7) 0.00624(4) 0.00157(4) 0.00748(4)
S1 0.0640(4) 0.0401(3) 0.0623(4) -0.0039(3) -0.0179(3) 0.0176(3)
S2 0.0983(6) 0.0657(5) 0.0512(4) 0.0168(4) 0.0249(4) 0.0102(4)
S3 0.0879(6) 0.1382(9) 0.1215(8) 0.0962(8) 0.0605(6) 0.0686(6)
N1 0.0435(10) 0.0356(10) 0.0390(10) 0.0114(8) 0.0124(8) 0.0155(8)
N2 0.0327(9) 0.0497(12) 0.0399(11) 0.0101(9) -0.0002(8) 0.0066(8)
N3 0.0357(10) 0.0380(10) 0.0389(11) 0.0055(8) 0.0066(8) 0.0035(8)
N4 0.0390(10) 0.0379(10) 0.0360(10) 0.0095(8) 0.0053(8) 0.0163(8)
N5 0.0443(11) 0.0381(11) 0.0474(12) 0.0039(9) -0.0087(9) 0.0043(9)
N6 0.0323(10) 0.0355(10) 0.0650(14) 0.0127(10) 0.0071(9) 0.0062(8)
N7 0.0613(13) 0.0447(13) 0.0637(15) 0.0137(11) 0.0284(11) 0.0219(10)
N8 0.0587(13) 0.0550(13) 0.0515(14) 0.0136(11) 0.0179(11) 0.0271(11)
N9 0.0770(16) 0.0436(12) 0.0625(15) 0.0126(11) 0.0192(12) 0.0271(12)
C1 0.0561(14) 0.0410(13) 0.0365(12) 0.0099(10) 0.0068(10) 0.0190(11)
C2 0.0437(13) 0.0593(16) 0.0362(13) 0.0093(11) -0.0048(10) 0.0151(11)
C3 0.0302(11) 0.0769(19) 0.0463(15) 0.0148(13) -0.0009(10) 0.0035(12)
C4 0.0426(13) 0.0547(16) 0.0466(15) 0.0065(12) 0.0004(11) -0.0100(11)
C5 0.0434(12) 0.0348(12) 0.0526(15) 0.0118(11) 0.0146(11) 0.0054(10)
C6 0.0455(12) 0.0403(12) 0.0448(13) 0.0162(10) 0.0137(10) 0.0180(10)
C7 0.0618(16) 0.0557(16) 0.0580(17) 0.0294(13) 0.0229(13) 0.0250(13)
C8 0.0759(19) 0.079(2) 0.0499(16) 0.0358(15) 0.0174(14) 0.0384(17)
C9 0.0644(17) 0.076(2) 0.0407(14) 0.0180(13) 0.0028(12) 0.0341(15)
C10 0.0473(13) 0.0504(14) 0.0370(13) 0.0092(11) 0.0019(10) 0.0235(11)
C11 0.0458(13) 0.0521(15) 0.0413(14) -0.0013(11) -0.0111(11) 0.0145(11)
C12 0.0469(14) 0.0403(14) 0.074(2) 0.0050(13) -0.0164(13) -0.0051(11)
C13 0.0328(12) 0.0479(15) 0.085(2) 0.0167(14) -0.0036(13) 0.0002(11)
C14 0.0392(13) 0.0421(14) 0.079(2) 0.0220(13) 0.0230(13) 0.0091(10)
C15 0.0542(14) 0.0335(12) 0.0552(15) 0.0156(11) 0.0248(12) 0.0166(10)
C16 0.081(2) 0.0451(15) 0.0676(19) 0.0230(14) 0.0409(17) 0.0208(14)
C17 0.109(3) 0.0538(17) 0.0459(16) 0.0215(13) 0.0316(17) 0.0271(17)
C18 0.086(2) 0.0551(16) 0.0392(14) 0.0150(12) 0.0094(13) 0.0280(15)
C19 0.0335(11) 0.0448(14) 0.0409(13) 0.0133(11) 0.0063(9) 0.0108(10)
C20 0.0394(12) 0.0325(12) 0.0527(15) 0.0086(10) 0.0104(10) 0.0111(9)
C21 0.0542(14) 0.0403(13) 0.0545(15) 0.0132(12) 0.0281(12) 0.0168(11)

loop_
_atom_type_symbol
_atom_type_description
_atom_type_scat_dispersion_real
_atom_type_scat_dispersion_imag
_atom_type_scat_source
C C 0.0033 0.0016 'International Tables Vol C Tables 4.2.6.8 and 6.1.1.4'
H H 0.0000 0.0000 'International Tables Vol C Tables 4.2.6.8 and 6.1.1.4'
N N 0.0061 0.0033 'International Tables Vol C Tables 4.2.6.8 and 6.1.1.4'
S S 0.1246 0.1234 'International Tables Vol C Tables 4.2.6.8 and 6.1.1.4'
Nd Nd -0.1943 3.0179 'International Tables Vol C Tables 4.2.6.8 and 6.1.1.4'

loop_
_geom_angle_atom_site_label_1
_geom_angle_atom_site_label_2
_geom_angle_atom_site_label_3
_geom_angle
_geom_angle_site_symmetry_1
_geom_angle_site_symmetry_3
_geom_angle_publ_flag
N7 Nd1 N9 145.30(8) . . ?
N7 Nd1 N8 139.10(7) . . ?
N9 Nd1 N8 74.96(8) . . ?
N7 Nd1 N5 99.11(7) . . ?
N9 Nd1 N5 87.55(8) . . ?
N8 Nd1 N5 86.32(7) . . ?
N7 Nd1 N2 91.04(7) . . ?
N9 Nd1 N2 84.39(8) . . ?
N8 Nd1 N2 85.61(7) . . ?
N5 Nd1 N2 169.83(6) . . ?
N7 Nd1 N6 77.86(7) . . ?
N9 Nd1 N6 75.48(7) . . ?
N8 Nd1 N6 137.02(7) . . ?
N5 Nd1 N6 61.91(7) . . ?
N2 Nd1 N6 121.51(6) . . ?
N7 Nd1 N1 77.03(7) . . ?
N9 Nd1 N1 70.73(7) . . ?
N8 Nd1 N1 133.40(6) . . ?
N5 Nd1 N1 121.96(6) . . ?
N2 Nd1 N1 60.82(6) . . ?
N6 Nd1 N1 60.72(6) . . ?
N7 Nd1 N3 71.56(7) . . ?
N9 Nd1 N3 132.93(7) . . ?
N8 Nd1 N3 71.07(7) . . ?
N5 Nd1 N3 121.07(6) . . ?
N2 Nd1 N3 61.69(6) . . ?
N6 Nd1 N3 149.38(6) . . ?
N1 Nd1 N3 112.42(6) . . ?
N7 Nd1 N4 78.87(7) . . ?
N9 Nd1 N4 132.16(7) . . ?
N8 Nd1 N4 68.58(6) . . ?
N5 Nd1 N4 60.78(6) . . ?
N2 Nd1 N4 121.37(6) . . ?
N6 Nd1 N4 112.46(6) . . ?
N1 Nd1 N4 155.85(6) . . ?
N3 Nd1 N4 60.33(6) . . ?
C15 N1 C1 117.8(2) . . ?
C15 N1 Nd1 121.14(16) . . ?
C1 N1 Nd1 120.99(15) . . ?
C2 N2 C3 119.0(2) . . ?
C2 N2 Nd1 123.04(16) . . ?
C3 N2 Nd1 117.39(14) . . ?
C5 N3 C4 119.3(2) . . ?
C5 N3 Nd1 122.18(16) . . ?
C4 N3 Nd1 118.56(15) . . ?
C6 N4 C10 118.2(2) . . ?
C6 N4 Nd1 121.23(14) . . ?
C10 N4 Nd1 120.05(15) . . ?
C11 N5 C12 119.5(2) . . ?
C11 N5 Nd1 123.36(17) . . ?
C12 N5 Nd1 116.65(16) . . ?
C14 N6 C13 119.1(2) . . ?
C14 N6 Nd1 121.59(17) . . ?
C13 N6 Nd1 119.25(17) . . ?
C19 N7 Nd1 157.98(19) . . ?
C20 N8 Nd1 144.89(19) . . ?
C21 N9 Nd1 141.4(2) . . ?
N1 C1 C18 122.9(3) . . ?
N1 C1 C2 115.4(2) . . ?
C18 C1 C2 121.6(2) . . ?
N2 C2 C1 119.7(2) . . ?
N2 C2 H2 120.2 . . ?
C1 C2 H2 120.2 . . ?
N2 C3 C4 106.0(2) . . ?
N2 C3 H3A 110.5 . . ?
C4 C3 H3A 110.5 . . ?
N2 C3 H3B 110.5 . . ?
C4 C3 H3B 110.5 . . ?
H3A C3 H3B 108.7 . . ?
N3 C4 C3 108.4(2) . . ?
N3 C4 H4A 110.0 . . ?
C3 C4 H4A 110.0 . . ?
N3 C4 H4B 110.0 . . ?
C3 C4 H4B 110.0 . . ?
H4A C4 H4B 108.4 . . ?
N3 C5 C6 119.8(2) . . ?
N3 C5 H5 120.1 . . ?
C6 C5 H5 120.1 . . ?
N4 C6 C7 122.6(2) . . ?
N4 C6 C5 116.3(2) . . ?
C7 C6 C5 121.1(2) . . ?
C8 C7 C6 118.6(3) . . ?
C8 C7 H7 120.7 . . ?
C6 C7 H7 120.7 . . ?
C7 C8 C9 119.6(2) . . ?
C7 C8 H8 120.2 . . ?
C9 C8 H8 120.2 . . ?
C8 C9 C10 118.8(3) . . ?
C8 C9 H9 120.6 . . ?
C10 C9 H9 120.6 . . ?
N4 C10 C9 122.2(2) . . ?
N4 C10 C11 115.7(2) . . ?
C9 C10 C11 122.0(2) . . ?
N5 C11 C10 119.6(2) . . ?
N5 C11 H11 120.2 . . ?
C10 C11 H11 120.2 . . ?
N5 C12 C13 106.9(2) . . ?
N5 C12 H12A 110.3 . . ?
C13 C12 H12A 110.3 . . ?
N5 C12 H12B 110.3 . . ?
C13 C12 H12B 110.3 . . ?
H12A C12 H12B 108.6 . . ?
N6 C13 C12 108.3(2) . . ?
N6 C13 H13A 110.0 . . ?
C12 C13 H13A 110.0 . . ?
N6 C13 H13B 110.0 . . ?
C12 C13 H13B 110.0 . . ?
H13A C13 H13B 108.4 . . ?
N6 C14 C15 120.6(2) . . ?
N6 C14 H14 119.7 . . ?
C15 C14 H14 119.7 . . ?
N1 C15 C16 122.0(3) . . ?
N1 C15 C14 115.9(2) . . ?
C16 C15 C14 122.1(2) . . ?
C17 C16 C15 119.4(3) . . ?
C17 C16 H16 120.3 . . ?
C15 C16 H16 120.3 . . ?
C18 C17 C16 119.3(3) . . ?
C18 C17 H17 120.4 . . ?
C16 C17 H17 120.4 . . ?
C17 C18 C1 118.4(3) . . ?
C17 C18 H18 120.8 . . ?
C1 C18 H18 120.8 . . ?
N7 C19 S1 178.0(2) . . ?
N8 C20 S2 179.2(2) . . ?
N9 C21 S3 179.2(3) . . ?

loop_
_geom_bond_atom_site_label_1
_geom_bond_atom_site_label_2
_geom_bond_distance
_geom_bond_site_symmetry_2
_geom_bond_publ_flag
Nd1 N7 2.472(2) . ?
Nd1 N9 2.499(2) . ?
Nd1 N8 2.517(2) . ?
Nd1 N5 2.6125(19) . ?
Nd1 N2 2.6140(18) . ?
Nd1 N6 2.6600(19) . ?
Nd1 N1 2.6610(18) . ?
Nd1 N3 2.6766(18) . ?
Nd1 N4 2.6785(18) . ?
S1 C19 1.624(3) . ?
S2 C20 1.618(3) . ?
S3 C21 1.609(3) . ?
N1 C15 1.338(3) . ?
N1 C1 1.336(3) . ?
N2 C2 1.267(3) . ?
N2 C3 1.462(3) . ?
N3 C5 1.262(3) . ?
N3 C4 1.464(3) . ?
N4 C6 1.337(3) . ?
N4 C10 1.340(3) . ?
N5 C11 1.265(3) . ?
N5 C12 1.461(3) . ?
N6 C14 1.259(3) . ?
N6 C13 1.469(3) . ?
N7 C19 1.148(3) . ?
N8 C20 1.153(3) . ?
N9 C21 1.143(3) . ?
C1 C18 1.393(4) . ?
C1 C2 1.468(4) . ?
C2 H2 0.9300 . ?
C3 C4 1.512(4) . ?
C3 H3A 0.9700 . ?
C3 H3B 0.9700 . ?
C4 H4A 0.9700 . ?
C4 H4B 0.9700 . ?
C5 C6 1.467(3) . ?
C5 H5 0.9300 . ?
C6 C7 1.392(3) . ?
C7 C8 1.370(4) . ?
C7 H7 0.9300 . ?
C8 C9 1.373(4) . ?
C8 H8 0.9300 . ?
C9 C10 1.391(4) . ?
C9 H9 0.9300 . ?
C10 C11 1.465(4) . ?
C11 H11 0.9300 . ?
C12 C13 1.505(4) . ?
C12 H12A 0.9700 . ?
C12 H12B 0.9700 . ?
C13 H13A 0.9700 . ?
C13 H13B 0.9700 . ?
C14 C15 1.462(4) . ?
C14 H14 0.9300 . ?
C15 C16 1.392(4) . ?
C16 C17 1.364(5) . ?
C16 H16 0.9300 . ?
C17 C18 1.371(4) . ?
C17 H17 0.9300 . ?
C18 H18 0.9300 . ?

loop_
_geom_hbond_atom_site_label_D
_geom_hbond_atom_site_label_H
_geom_hbond_atom_site_label_A
_geom_hbond_distance_DH
_geom_hbond_distance_HA
_geom_hbond_distance_DA
_geom_hbond_angle_DHA
_geom_hbond_site_symmetry_A
C16 H16 S3 0.93 2.78 3.646(3) 155.3 2_667
C14 H14 S3 0.93 3.01 3.930(3) 168.7 1_455
C13 H13B S2 0.97 2.99 3.770(3) 138.0 2_666
C13 H13A N8 0.97 2.62 3.514(3) 153.0 1_455
C7 H7 S2 0.93 2.99 3.831(3) 151.3 2_776
C3 H3B S1 0.97 2.99 3.899(3) 157.5 2_777
C2 H2 S1 0.93 2.83 3.730(2) 163.9 2_777

loop_
_geom_torsion_atom_site_label_1
_geom_torsion_atom_site_label_2
_geom_torsion_atom_site_label_3
_geom_torsion_atom_site_label_4
_geom_torsion
_geom_torsion_site_symmetry_1
_geom_torsion_site_symmetry_2
_geom_torsion_site_symmetry_3
_geom_torsion_site_symmetry_4
_geom_torsion_publ_flag
C15 N1 C1 C18 -1.2(3) . . . . ?
Nd1 N1 C1 C18 -179.02(19) . . . . ?
C15 N1 C1 C2 -178.5(2) . . . . ?
Nd1 N1 C1 C2 3.6(3) . . . . ?
C3 N2 C2 C1 169.9(2) . . . . ?
Nd1 N2 C2 C1 -1.0(3) . . . . ?
N1 C1 C2 N2 -1.8(4) . . . . ?
C18 C1 C2 N2 -179.2(2) . . . . ?
C2 N2 C3 C4 -117.1(3) . . . . ?
Nd1 N2 C3 C4 54.3(2) . . . . ?
C5 N3 C4 C3 -143.1(2) . . . . ?
Nd1 N3 C4 C3 35.9(3) . . . . ?
N2 C3 C4 N3 -56.0(3) . . . . ?
C4 N3 C5 C6 175.5(2) . . . . ?
Nd1 N3 C5 C6 -3.4(3) . . . . ?
C10 N4 C6 C7 2.9(3) . . . . ?
Nd1 N4 C6 C7 174.48(18) . . . . ?
C10 N4 C6 C5 -174.4(2) . . . . ?
Nd1 N4 C6 C5 -2.8(3) . . . . ?
N3 C5 C6 N4 4.1(3) . . . . ?
N3 C5 C6 C7 -173.2(2) . . . . ?
N4 C6 C7 C8 -1.9(4) . . . . ?
C5 C6 C7 C8 175.3(2) . . . . ?
C6 C7 C8 C9 -0.7(4) . . . . ?
C7 C8 C9 C10 2.2(4) . . . . ?
C6 N4 C10 C9 -1.4(3) . . . . ?
Nd1 N4 C10 C9 -173.01(19) . . . . ?
C6 N4 C10 C11 179.6(2) . . . . ?
Nd1 N4 C10 C11 8.0(3) . . . . ?
C8 C9 C10 N4 -1.2(4) . . . . ?
C8 C9 C10 C11 177.8(3) . . . . ?
C12 N5 C11 C10 172.3(2) . . . . ?
Nd1 N5 C11 C10 0.5(3) . . . . ?
N4 C10 C11 N5 -5.7(4) . . . . ?
C9 C10 C11 N5 175.3(3) . . . . ?
C11 N5 C12 C13 -117.8(3) . . . . ?
Nd1 N5 C12 C13 54.6(2) . . . . ?
C14 N6 C13 C12 -144.2(2) . . . . ?
Nd1 N6 C13 C12 33.2(3) . . . . ?
N5 C12 C13 N6 -54.6(3) . . . . ?
C13 N6 C14 C15 176.2(2) . . . . ?
Nd1 N6 C14 C15 -1.1(3) . . . . ?
C1 N1 C15 C16 2.3(3) . . . . ?
Nd1 N1 C15 C16 -179.81(18) . . . . ?
C1 N1 C15 C14 -174.8(2) . . . . ?
Nd1 N1 C15 C14 3.1(3) . . . . ?
N6 C14 C15 N1 -1.3(3) . . . . ?
N6 C14 C15 C16 -178.4(2) . . . . ?
N1 C15 C16 C17 -1.3(4) . . . . ?
C14 C15 C16 C17 175.6(2) . . . . ?
C15 C16 C17 C18 -1.0(4) . . . . ?
C16 C17 C18 C1 2.1(4) . . . . ?
N1 C1 C18 C17 -1.0(4) . . . . ?
C2 C1 C18 C17 176.2(3) . . . . ?
